data_7034619
loop_
_publ_author_name
'Haiges, R.'
'B\'elanger-Chabot, G'
'Kaplan, S. M.'
'Christe, K. O.'

_publ_section_title
;
 Preparation and characterization of 3,5-dinitro-1H-1,2,4-triazole.
;
_journal_issue 16
_journal_name_full 'Dalton transactions (Cambridge, England : 2003)'
_journal_page_first 7586
_journal_page_last 7594
_journal_paper_doi 10.1039/c5dt00888c
_journal_volume 44
_journal_year 2015
_chemical_formula_moiety 'C5 H8 N4 O3'
_chemical_formula_sum 'C5 H8 N4 O3'
_chemical_formula_weight 172.15
_space_group_crystal_system triclinic
_space_group_IT_number 2
_space_group_name_Hall '-P 1'
_space_group_name_H-M_alt 'P -1'
_symmetry_space_group_name_Hall '-P 1'
_symmetry_space_group_name_H-M 'P -1'
_atom_sites_solution_hydrogens difmap
_audit_creation_method SHELXL-2014/6
_audit_update_record
;
2015-03-04 deposited with the CCDC.
2015-03-26 downloaded from the CCDC.
;
_cell_angle_alpha 83.636(5)
_cell_angle_beta 73.035(5)
_cell_angle_gamma 65.784(6)
_cell_formula_units_Z 2
_cell_length_a 6.6336(8)
_cell_length_b 7.6993(8)
_cell_length_c 8.5129(9)
_cell_measurement_reflns_used 4459
_cell_measurement_temperature 100(2)
_cell_measurement_theta_max 67.5252
_cell_measurement_theta_min 5.4332
_cell_volume 379.25(8)
_computing_cell_refinement 'APEX2 v2010.9-0 (Bruker, 2010)'
_computing_data_collection 'APEX2 v2010.9-0 (Bruker, 2010)'
_computing_data_reduction 'SAINT v7.66A (Bruker, 2010)'
_computing_publication_material 'SHELXL-2014/6 (Sheldrick, 2014)'
_computing_structure_refinement 'SHELXL-2014/6 (Sheldrick, 2014)'
_computing_structure_solution 'SHELXS-97 (Sheldrick, 2008)'
_diffrn_ambient_temperature 100(2)
_diffrn_measured_fraction_theta_full 0.960
_diffrn_measured_fraction_theta_max 0.956
_diffrn_measurement_device_type 'Bruker SMART APEX II DUO diffractometer'
_diffrn_measurement_method '\w and \f scans'
_diffrn_radiation_type CuK\a
_diffrn_radiation_wavelength 1.54178
_diffrn_reflns_av_R_equivalents 0.0241
_diffrn_reflns_av_unetI/netI 0.0145
_diffrn_reflns_Laue_measured_fraction_full 0.960
_diffrn_reflns_Laue_measured_fraction_max 0.956
_diffrn_reflns_limit_h_max 7
_diffrn_reflns_limit_h_min -7
_diffrn_reflns_limit_k_max 9
_diffrn_reflns_limit_k_min -9
_diffrn_reflns_limit_l_max 10
_diffrn_reflns_limit_l_min -10
_diffrn_reflns_number 8069
_diffrn_reflns_point_group_measured_fraction_full 0.960
_diffrn_reflns_point_group_measured_fraction_max 0.956
_diffrn_reflns_theta_full 67.679
_diffrn_reflns_theta_max 67.947
_diffrn_reflns_theta_min 5.433
_diffrn_source 'microfocus sealed tube'
_exptl_absorpt_coefficient_mu 1.086
_exptl_absorpt_correction_T_max 0.96
_exptl_absorpt_correction_T_min 0.81
_exptl_absorpt_correction_type multi-scan
_exptl_absorpt_process_details 'Sheldrick, G.M. (2008) SADABS v2008/1. Bruker AXS Inc. Madison, WI USA.'
_exptl_crystal_colour 'clear colorless'
_exptl_crystal_density_diffrn 1.508
_exptl_crystal_description needle
_exptl_crystal_F_000 180
_exptl_crystal_size_max 0.203
_exptl_crystal_size_mid 0.056
_exptl_crystal_size_min 0.041
_refine_diff_density_max 0.197
_refine_diff_density_min -0.161
_refine_diff_density_rms 0.038
_refine_ls_extinction_method none
_refine_ls_goodness_of_fit_ref 1.055
_refine_ls_hydrogen_treatment refall
_refine_ls_matrix_type full
_refine_ls_number_parameters 141
_refine_ls_number_reflns 1315
_refine_ls_number_restraints 0
_refine_ls_restrained_S_all 1.055
_refine_ls_R_factor_all 0.0321
_refine_ls_R_factor_gt 0.0300
_refine_ls_shift/su_max 0.000
_refine_ls_shift/su_mean 0.000
_refine_ls_structure_factor_coef Fsqd
_refine_ls_weighting_details 'w=1/[\s^2^(Fo^2^)+(0.0512P)^2^+0.0922P] where P=(Fo^2^+2Fc^2^)/3'
_refine_ls_weighting_scheme calc
_refine_ls_wR_factor_gt 0.0823
_refine_ls_wR_factor_ref 0.0841
_reflns_Friedel_coverage 0.000
_reflns_number_gt 1209
_reflns_number_total 1315
_reflns_threshold_expression 'I > 2\s(I)'
_cod_data_source_file c5dt00888c2.cif
_cod_data_source_block C5H8N4O3
_cod_depositor_comments 'Adding full bibliography for 7034616--7034621.cif.'
_cod_original_cell_volume 379.25(7)
_cod_database_code 7034619
_shelx_space_group_comment
;
The symmetry employed for this shelxl refinement is uniquely defined
by the following loop, which should always be used as a source of
symmetry information in preference to the above space-group names.
They are only intended as comments.
;
_shelx_estimated_absorpt_t_min 0.810
_shelx_estimated_absorpt_t_max 0.957
_shelxl_version_number 2014/6

loop_
_space_group_symop_operation_xyz
'x, y, z'
'-x, -y, -z'

loop_
_atom_site_label
_atom_site_type_symbol
_atom_site_fract_x
_atom_site_fract_y
_atom_site_fract_z
_atom_site_U_iso_or_equiv
_atom_site_adp_type
_atom_site_occupancy
_atom_site_site_symmetry_order
_atom_site_calc_flag
N1 N 0.20328(17) 0.58421(14) 0.59219(13) 0.0246(3) Uani 1 1 d
N2 N 0.34022(17) 0.33772(15) 0.42458(13) 0.0240(3) Uani 1 1 d
N3 N 0.35875(17) 0.25940(15) 0.57415(13) 0.0250(3) Uani 1 1 d
N4 N 0.26610(18) 0.39695(15) 0.83854(14) 0.0276(3) Uani 1 1 d
O1 O 0.21743(15) 0.63430(12) 0.30799(11) 0.0275(2) Uani 1 1 d
O2 O 0.20609(18) 0.54396(14) 0.91399(12) 0.0364(3) Uani 1 1 d
O3 O 0.32199(17) 0.23640(13) 0.89652(12) 0.0348(3) Uani 1 1 d
C1 C 0.2746(2) 0.41299(17) 0.66505(15) 0.0236(3) Uani 1 1 d
C2 C 0.2487(2) 0.52883(17) 0.43911(15) 0.0235(3) Uani 1 1 d
C3 C 0.1138(2) 0.84064(17) 0.33731(17) 0.0270(3) Uani 1 1 d
H3A H 0.216(3) 0.871(2) 0.3803(18) 0.026(4) Uiso 1 1 d
H3B H -0.033(3) 0.869(2) 0.4205(18) 0.025(4) Uiso 1 1 d
C4 C 0.0859(3) 0.9344(2) 0.17745(19) 0.0343(3) Uani 1 1 d
H4A H 0.232(3) 0.901(2) 0.097(2) 0.043(5) Uiso 1 1 d
H4B H 0.013(3) 1.071(2) 0.194(2) 0.038(4) Uiso 1 1 d
H4C H -0.013(3) 0.893(2) 0.138(2) 0.044(5) Uiso 1 1 d
C5 C 0.4190(3) 0.2228(2) 0.27623(17) 0.0307(3) Uani 1 1 d
H5A H 0.537(4) 0.253(3) 0.199(3) 0.064(6) Uiso 1 1 d
H5B H 0.290(4) 0.247(3) 0.237(3) 0.061(6) Uiso 1 1 d
H5C H 0.483(3) 0.092(3) 0.308(2) 0.045(5) Uiso 1 1 d

loop_
_atom_site_aniso_label
_atom_site_aniso_U_11
_atom_site_aniso_U_22
_atom_site_aniso_U_33
_atom_site_aniso_U_23
_atom_site_aniso_U_13
_atom_site_aniso_U_12
N1 0.0219(5) 0.0229(5) 0.0288(6) -0.0006(4) -0.0073(4) -0.0082(4)
N2 0.0232(5) 0.0206(5) 0.0282(6) -0.0001(4) -0.0083(4) -0.0077(4)
N3 0.0227(5) 0.0231(5) 0.0294(6) 0.0022(4) -0.0083(4) -0.0091(4)
N4 0.0263(5) 0.0269(6) 0.0289(6) 0.0011(4) -0.0063(4) -0.0111(4)
O1 0.0314(5) 0.0197(5) 0.0296(5) 0.0004(4) -0.0115(4) -0.0064(4)
O2 0.0463(6) 0.0326(5) 0.0303(5) -0.0041(4) -0.0076(4) -0.0166(4)
O3 0.0414(6) 0.0292(5) 0.0324(5) 0.0068(4) -0.0126(4) -0.0126(4)
C1 0.0200(6) 0.0234(6) 0.0277(6) 0.0004(5) -0.0066(5) -0.0088(5)
C2 0.0199(6) 0.0212(6) 0.0298(7) 0.0017(5) -0.0085(5) -0.0078(5)
C3 0.0263(6) 0.0190(6) 0.0351(7) -0.0007(5) -0.0108(6) -0.0066(5)
C4 0.0367(8) 0.0248(7) 0.0408(8) 0.0035(6) -0.0167(7) -0.0083(6)
C5 0.0348(7) 0.0237(7) 0.0312(7) -0.0028(5) -0.0077(6) -0.0094(6)

loop_
_atom_type_symbol
_atom_type_description
_atom_type_scat_dispersion_real
_atom_type_scat_dispersion_imag
_atom_type_scat_source
C C 0.0181 0.0091 'International Tables Vol C Tables 4.2.6.8 and 6.1.1.4'
H H 0.0000 0.0000 'International Tables Vol C Tables 4.2.6.8 and 6.1.1.4'
N N 0.0311 0.0180 'International Tables Vol C Tables 4.2.6.8 and 6.1.1.4'
O O 0.0492 0.0322 'International Tables Vol C Tables 4.2.6.8 and 6.1.1.4'

loop_
_geom_angle_atom_site_label_1
_geom_angle_atom_site_label_2
_geom_angle_atom_site_label_3
_geom_angle
C2 N1 C1 100.08(10)
C2 N2 N3 109.13(10)
C2 N2 C5 128.16(11)
N3 N2 C5 122.68(10)
C1 N3 N2 100.86(10)
O2 N4 O3 125.45(12)
O2 N4 C1 117.44(11)
O3 N4 C1 117.11(11)
C2 O1 C3 115.20(10)
N3 C1 N1 118.24(12)
N3 C1 N4 120.19(11)
N1 C1 N4 121.55(11)
O1 C2 N1 128.84(11)
O1 C2 N2 119.46(11)
N1 C2 N2 111.70(11)
O1 C3 C4 107.27(11)
O1 C3 H3A 107.1(8)
C4 C3 H3A 113.1(9)
O1 C3 H3B 106.7(8)
C4 C3 H3B 112.5(8)
H3A C3 H3B 109.8(12)
C3 C4 H4A 110.7(10)
C3 C4 H4B 109.0(10)
H4A C4 H4B 109.4(14)
C3 C4 H4C 109.1(10)
H4A C4 H4C 109.6(15)
H4B C4 H4C 109.0(14)
N2 C5 H5A 108.5(13)
N2 C5 H5B 108.0(12)
H5A C5 H5B 113.7(18)
N2 C5 H5C 106.6(11)
H5A C5 H5C 109.0(15)
H5B C5 H5C 110.8(16)

loop_
_geom_bond_atom_site_label_1
_geom_bond_atom_site_label_2
_geom_bond_distance
N1 C2 1.3264(16)
N1 C1 1.3508(16)
N2 C2 1.3464(16)
N2 N3 1.3640(15)
N2 C5 1.4607(17)
N3 C1 1.3108(16)
N4 O2 1.2225(15)
N4 O3 1.2266(15)
N4 C1 1.4548(17)
O1 C2 1.3208(16)
O1 C3 1.4665(15)
C3 C4 1.4922(19)
C3 H3A 0.968(16)
C3 H3B 0.979(15)
C4 H4A 0.962(18)
C4 H4B 0.969(17)
C4 H4C 0.980(19)
C5 H5A 0.96(2)
C5 H5B 0.95(2)
C5 H5C 0.958(19)
